data_7227960
loop_
_publ_author_name
'Wang, Rong-Yan'
'Zhang, Xiao'
'Huo, Qi-Sheng'
'Yu, Jie-Hui'
'Xu, Ji-Qing'

_publ_section_title
;
 New discrete iodometallates with in situ generated triimidazole
 derivatives as countercations (Mn+ = Ag+, Pb2+, Bi3+)
;
_journal_issue 31
_journal_name_full 'RSC Adv.'
_journal_page_first 19073
_journal_paper_doi 10.1039/C6RA27510A
_journal_volume 7
_journal_year 2017
_chemical_formula_sum 'C36 H42 Ag8 I14 N12 O0'
_chemical_formula_weight 3282.38
_chemical_name_systematic
; 
 ? 
;
_space_group_IT_number 148
_symmetry_cell_setting rhombohedral
_symmetry_space_group_name_Hall '-R 3'
_symmetry_space_group_name_H-M 'R -3 :H'
_atom_sites_solution_hydrogens geom
_atom_sites_solution_primary direct
_atom_sites_solution_secondary difmap
_audit_creation_method SHELXL-97
_audit_update_record
;
2016-11-28 deposited with the CCDC.
2017-03-24 downloaded from the CCDC.
;
_cell_angle_alpha 90.00
_cell_angle_beta 90.00
_cell_angle_gamma 120.00
_cell_formula_units_Z 3
_cell_length_a 14.090(2)
_cell_length_b 14.090(2)
_cell_length_c 31.201(6)
_cell_measurement_reflns_used 14992
_cell_measurement_temperature 293(2)
_cell_measurement_theta_max 27.535
_cell_measurement_theta_min 22.5
_cell_volume 5364.4(15)
_computing_cell_refinement Process-auto
_computing_data_collection Process-auto
_computing_data_reduction Process-auto
_computing_structure_refinement 'SHELXL-97 (Sheldrick, 1997)'
_computing_structure_solution 'SHELXS-97 (Sheldrick, 1990)'
_diffrn_ambient_temperature 293(2)
_diffrn_detector_area_resol_mean 10.0
_diffrn_measured_fraction_theta_full 0.999
_diffrn_measured_fraction_theta_max 0.999
_diffrn_measurement_device_type 'Rigaku RAXIS-RAPID'
_diffrn_measurement_method omega-scan
_diffrn_radiation_monochromator graphite
_diffrn_radiation_source 'fine-focus sealed tube'
_diffrn_radiation_type MoK\a
_diffrn_radiation_wavelength 0.71073
_diffrn_reflns_av_R_equivalents 0.0504
_diffrn_reflns_av_sigmaI/netI 0.0339
_diffrn_reflns_limit_h_max 18
_diffrn_reflns_limit_h_min -18
_diffrn_reflns_limit_k_max 17
_diffrn_reflns_limit_k_min -18
_diffrn_reflns_limit_l_max 40
_diffrn_reflns_limit_l_min -40
_diffrn_reflns_number 17338
_diffrn_reflns_theta_full 27.47
_diffrn_reflns_theta_max 27.47
_diffrn_reflns_theta_min 3.10
_diffrn_standards_decay_% 0
_diffrn_standards_interval_count 0
_diffrn_standards_interval_time 0
_diffrn_standards_number 0
_exptl_absorpt_coefficient_mu 8.219
_exptl_absorpt_correction_T_max 0.405
_exptl_absorpt_correction_T_min 0.357
_exptl_absorpt_correction_type empirical
_exptl_absorpt_process_details Process-auto
_exptl_crystal_colour yellow
_exptl_crystal_density_diffrn 3.048
_exptl_crystal_density_method 'not measured'
_exptl_crystal_description columnar
_exptl_crystal_F_000 4380
_exptl_crystal_size_max 0.13
_exptl_crystal_size_mid 0.12
_exptl_crystal_size_min 0.11
_refine_diff_density_max 0.731
_refine_diff_density_min -1.722
_refine_diff_density_rms 0.311
_refine_ls_extinction_method none
_refine_ls_goodness_of_fit_ref 1.094
_refine_ls_hydrogen_treatment constr
_refine_ls_matrix_type full
_refine_ls_number_parameters 107
_refine_ls_number_reflns 2739
_refine_ls_number_restraints 0
_refine_ls_restrained_S_all 1.094
_refine_ls_R_factor_all 0.0484
_refine_ls_R_factor_gt 0.0417
_refine_ls_shift/su_max 0.000
_refine_ls_shift/su_mean 0.000
_refine_ls_structure_factor_coef Fsqd
_refine_ls_weighting_details 'calc w=1/[\s^2^(Fo^2^)+(0.0389P)^2^+42.9553P] where P=(Fo^2^+2Fc^2^)/3'
_refine_ls_weighting_scheme calc
_refine_ls_wR_factor_gt 0.0925
_refine_ls_wR_factor_ref 0.0954
_reflns_number_gt 2350
_reflns_number_total 2739
_reflns_threshold_expression >2sigma(I)
_cod_data_source_file c6ra27510a2.cif
_cod_data_source_block 1
_cod_depositor_comments
;
The following automatic conversions were performed:

'_symmetry_cell_setting' value 'Rhombohedral' changed to
'rhombohedral' according to
/home/data/users/saulius/crontab/automatic-downloads/rss-feeds/RSC/lib/dictionaries/cif_core.dic
dictionary named 'cif_core.dic' version 2.4.2 from 2011-04-26.

Automatic conversion script
Id: cif_fix_values 4973 2017-02-22 13:04:09Z antanas 
;
_cod_original_sg_symbol_H-M R-3
_cod_database_code 7227960

loop_
_symmetry_equiv_pos_as_xyz
'x, y, z'
'-y, x-y, z'
'-x+y, -x, z'
'x+2/3, y+1/3, z+1/3'
'-y+2/3, x-y+1/3, z+1/3'
'-x+y+2/3, -x+1/3, z+1/3'
'x+1/3, y+2/3, z+2/3'
'-y+1/3, x-y+2/3, z+2/3'
'-x+y+1/3, -x+2/3, z+2/3'
'-x, -y, -z'
'y, -x+y, -z'
'x-y, x, -z'
'-x+2/3, -y+1/3, -z+1/3'
'y+2/3, -x+y+1/3, -z+1/3'
'x-y+2/3, x+1/3, -z+1/3'
'-x+1/3, -y+2/3, -z+2/3'
'y+1/3, -x+y+2/3, -z+2/3'
'x-y+1/3, x+2/3, -z+2/3'

loop_
_atom_site_label
_atom_site_type_symbol
_atom_site_fract_x
_atom_site_fract_y
_atom_site_fract_z
_atom_site_U_iso_or_equiv
_atom_site_adp_type
_atom_site_occupancy
_atom_site_symmetry_multiplicity
_atom_site_calc_flag
_atom_site_refinement_flags
Ag1 Ag 0.36712(6) 0.47426(6) 0.13889(2) 0.0766(2) Uani 1 1 d .
Ag2 Ag 0.3333 0.6667 0.06509(5) 0.0824(3) Uani 1 3 d S
I1 I 0.38330(3) 0.50321(4) 0.048940(13) 0.04991(13) Uani 1 1 d .
I2 I 0.57049(5) 0.51749(5) 0.169398(15) 0.07033(17) Uani 1 1 d .
I3 I 0.3333 0.6667 0.1667 0.03737(19) Uani 1 6 d S
I4 I 0.0000 0.0000 0.0000 0.0660(3) Uani 1 6 d S
N1 N 0.2887(3) 0.0352(3) 0.06243(16) 0.0409(10) Uani 1 1 d .
N2 N 0.4413(3) 0.1847(3) 0.07277(14) 0.0328(8) Uani 1 1 d .
C1 C 0.3954(4) 0.0825(4) 0.05767(16) 0.0335(10) Uani 1 1 d .
H1A H 0.4328 0.0501 0.0457 0.040 Uiso 1 1 calc R
C2 C 0.2649(5) 0.1067(5) 0.0822(3) 0.068(2) Uani 1 1 d .
H2A H 0.1954 0.0931 0.0897 0.081 Uiso 1 1 calc R
C3 C 0.3590(5) 0.1998(5) 0.0889(3) 0.068(2) Uani 1 1 d .
H3A H 0.3673 0.2629 0.1019 0.081 Uiso 1 1 calc R
C4 C 0.5565(4) 0.2601(4) 0.07281(15) 0.0303(9) Uani 1 1 d .
C5 C 0.6290(4) 0.2215(4) 0.07260(15) 0.0311(9) Uani 1 1 d .
H5A H 0.6038 0.1466 0.0723 0.037 Uiso 1 1 calc R
C6 C 0.2119(5) -0.0777(5) 0.0485(2) 0.0587(17) Uani 1 1 d .
H6A H 0.2521 -0.1085 0.0354 0.088 Uiso 1 1 calc R
H6B H 0.1613 -0.0770 0.0281 0.088 Uiso 1 1 calc R
H6C H 0.1723 -0.1211 0.0728 0.088 Uiso 1 1 calc R

loop_
_atom_site_aniso_label
_atom_site_aniso_U_11
_atom_site_aniso_U_22
_atom_site_aniso_U_33
_atom_site_aniso_U_23
_atom_site_aniso_U_13
_atom_site_aniso_U_12
Ag1 0.0790(4) 0.0828(4) 0.0694(4) -0.0041(3) 0.0022(3) 0.0415(3)
Ag2 0.0677(4) 0.0677(4) 0.1117(10) 0.000 0.000 0.0339(2)
I1 0.0421(2) 0.0645(3) 0.0473(2) -0.00340(17) 0.00162(15) 0.02973(18)
I2 0.0732(3) 0.0890(4) 0.0565(3) -0.0238(2) -0.0122(2) 0.0463(3)
I3 0.0376(3) 0.0376(3) 0.0369(4) 0.000 0.000 0.01881(13)
I4 0.0450(3) 0.0450(3) 0.1079(10) 0.000 0.000 0.02249(16)
N1 0.030(2) 0.032(2) 0.056(3) 0.0003(19) -0.0034(19) 0.0117(17)
N2 0.0236(18) 0.0251(18) 0.048(2) 0.0003(17) 0.0038(17) 0.0108(15)
C1 0.032(2) 0.027(2) 0.040(3) -0.0015(19) 0.002(2) 0.0140(19)
C2 0.034(3) 0.047(3) 0.119(7) -0.009(4) 0.015(3) 0.018(3)
C3 0.036(3) 0.041(3) 0.123(7) -0.021(4) 0.017(3) 0.017(3)
C4 0.028(2) 0.027(2) 0.033(2) -0.0007(18) 0.0018(18) 0.0114(18)
C5 0.029(2) 0.025(2) 0.039(3) 0.0004(18) 0.0035(18) 0.0123(18)
C6 0.039(3) 0.034(3) 0.088(5) -0.006(3) -0.005(3) 0.007(2)

loop_
_atom_type_symbol
_atom_type_description
_atom_type_scat_dispersion_real
_atom_type_scat_dispersion_imag
_atom_type_scat_source
C C 0.0033 0.0016 'International Tables Vol C Tables 4.2.6.8 and 6.1.1.4'
H H 0.0000 0.0000 'International Tables Vol C Tables 4.2.6.8 and 6.1.1.4'
Ag Ag -0.8971 1.1015 'International Tables Vol C Tables 4.2.6.8 and 6.1.1.4'
I I -0.4742 1.8119 'International Tables Vol C Tables 4.2.6.8 and 6.1.1.4'
N N 0.0061 0.0033 'International Tables Vol C Tables 4.2.6.8 and 6.1.1.4'
O O 0.0106 0.0060 'International Tables Vol C Tables 4.2.6.8 and 6.1.1.4'

loop_
_geom_angle_atom_site_label_1
_geom_angle_atom_site_label_2
_geom_angle_atom_site_label_3
_geom_angle
_geom_angle_site_symmetry_1
_geom_angle_site_symmetry_3
I2 Ag1 I2 117.89(3) 14_455 .
I2 Ag1 I1 112.97(3) 14_455 .
I2 Ag1 I1 107.93(3) . .
I2 Ag1 I3 108.03(2) 14_455 .
I2 Ag1 I3 107.72(2) . .
I1 Ag1 I3 100.82(2) . .
I2 Ag1 Ag1 133.16(4) 14_455 15
I2 Ag1 Ag1 51.51(2) . 15
I1 Ag1 Ag1 113.35(3) . 15
I3 Ag1 Ag1 56.254(6) . 15
I2 Ag1 Ag1 51.81(2) 14_455 14_455
I2 Ag1 Ag1 129.67(4) . 14_455
I1 Ag1 Ag1 121.42(3) . 14_455
I3 Ag1 Ag1 56.255(6) . 14_455
Ag1 Ag1 Ag1 96.91(3) 15 14_455
I1 Ag2 I1 116.770(18) 3_565 2_665
I1 Ag2 I1 116.770(18) 3_565 .
I1 Ag2 I1 116.770(18) 2_665 .
I1 Ag2 I3 100.48(3) 3_565 .
I1 Ag2 I3 100.48(3) 2_665 .
I1 Ag2 I3 100.48(3) . .
Ag2 I1 Ag1 84.48(3) . .
Ag1 I2 Ag1 76.69(3) 15 .
Ag1 I3 Ag1 180.0 15 3_565
Ag1 I3 Ag1 67.489(12) 15 2_665
Ag1 I3 Ag1 112.511(12) 3_565 2_665
Ag1 I3 Ag1 67.491(12) 15 .
Ag1 I3 Ag1 112.511(12) 3_565 .
Ag1 I3 Ag1 112.511(12) 2_665 .
Ag1 I3 Ag1 112.511(12) 15 14_455
Ag1 I3 Ag1 67.489(12) 3_565 14_455
Ag1 I3 Ag1 180.0 2_665 14_455
Ag1 I3 Ag1 67.491(12) . 14_455
Ag1 I3 Ag1 112.509(12) 15 13_565
Ag1 I3 Ag1 67.489(12) 3_565 13_565
Ag1 I3 Ag1 67.490(12) 2_665 13_565
Ag1 I3 Ag1 180.0 . 13_565
Ag1 I3 Ag1 112.508(12) 14_455 13_565
Ag1 I3 Ag2 106.229(14) 15 .
Ag1 I3 Ag2 73.772(14) 3_565 .
Ag1 I3 Ag2 73.772(14) 2_665 .
Ag1 I3 Ag2 73.772(14) . .
Ag1 I3 Ag2 106.229(14) 14_455 .
Ag1 I3 Ag2 106.229(14) 13_565 .
Ag1 I3 Ag2 73.771(14) 15 13_565
Ag1 I3 Ag2 106.227(14) 3_565 13_565
Ag1 I3 Ag2 106.228(14) 2_665 13_565
Ag1 I3 Ag2 106.229(14) . 13_565
Ag1 I3 Ag2 73.771(14) 14_455 13_565
Ag1 I3 Ag2 73.770(14) 13_565 13_565
Ag2 I3 Ag2 180.0 . 13_565
C1 N1 C2 108.7(4) . .
C1 N1 C6 123.4(5) . .
C2 N1 C6 127.9(5) . .
C1 N2 C3 107.8(4) . .
C1 N2 C4 124.1(4) . .
C3 N2 C4 128.1(4) . .
N1 C1 N2 108.8(4) . .
N1 C1 H1A 125.6 . .
N2 C1 H1A 125.6 . .
C3 C2 N1 107.9(5) . .
C3 C2 H2A 126.0 . .
N1 C2 H2A 126.0 . .
C2 C3 N2 106.9(5) . .
C2 C3 H3A 126.6 . .
N2 C3 H3A 126.6 . .
C5 C4 C5 121.5(5) . 3_665
C5 C4 N2 119.8(4) . .
C5 C4 N2 118.7(4) 3_665 .
C4 C5 C4 118.5(5) . 2_655
C4 C5 H5A 120.7 . .
C4 C5 H5A 120.7 2_655 .
N1 C6 H6A 109.5 . .
N1 C6 H6B 109.5 . .
H6A C6 H6B 109.5 . .
N1 C6 H6C 109.5 . .
H6A C6 H6C 109.5 . .
H6B C6 H6C 109.5 . .

loop_
_geom_bond_atom_site_label_1
_geom_bond_atom_site_label_2
_geom_bond_distance
_geom_bond_site_symmetry_2
Ag1 I2 2.7711(9) 14_455
Ag1 I2 2.7827(9) .
Ag1 I1 2.8288(10) .
Ag1 I3 3.1012(8) .
Ag1 Ag1 3.4455(10) 15
Ag1 Ag1 3.4455(10) 14_455
Ag2 I1 2.7704(6) 3_565
Ag2 I1 2.7704(6) 2_665
Ag2 I1 2.7704(6) .
Ag2 I3 3.1694(15) .
I2 Ag1 2.7711(9) 15
I3 Ag1 3.1012(8) 15
I3 Ag1 3.1012(8) 3_565
I3 Ag1 3.1012(8) 2_665
I3 Ag1 3.1012(8) 14_455
I3 Ag1 3.1013(8) 13_565
I3 Ag2 3.1695(15) 13_565
N1 C1 1.312(6) .
N1 C2 1.358(8) .
N1 C6 1.473(7) .
N2 C1 1.335(6) .
N2 C3 1.375(7) .
N2 C4 1.428(6) .
C1 H1A 0.9300 .
C2 C3 1.336(9) .
C2 H2A 0.9300 .
C3 H3A 0.9300 .
C4 C5 1.378(6) .
C4 C5 1.380(6) 3_665
C5 C4 1.380(6) 2_655
C5 H5A 0.9300 .
C6 H6A 0.9600 .
C6 H6B 0.9600 .
C6 H6C 0.9600 .
